data_7222589
loop_
_publ_author_name
'Hoch, C.'
'Roehr, C.'

_publ_section_title
;
 Neue Oxogermanate(IV) der schweren Alkalimetalle. Synthese und
 Kristallstrukturen
;
_journal_name_full
;
Zeitschrift fuer Naturforschung, Teil B. Anorganische Chemie, Organische 
Chemie (42,1987-)
;
_journal_page_first 1245
_journal_page_last 1256
_journal_volume 56
_journal_year 2001
_chemical_formula_sum 'Ge K4 O4'
_chemical_name_systematic 'K4 (Ge O4)'
_space_group_IT_number 14
_symmetry_space_group_name_Hall '-P 2ybc'
_symmetry_space_group_name_H-M 'P 1 21/c 1'
_cell_angle_alpha 90
_cell_angle_beta 112.291
_cell_angle_gamma 90
_cell_formula_units_Z 4
_cell_length_a 10.476
_cell_length_b 6.46
_cell_length_c 10.481
_cell_volume 656.295
_citation_journal_id_ASTM ZNBSEN
_cod_data_source_file Hoch_ZNBSEN_2001_403.cif
_cod_data_source_block Ge1K4O4
_cod_original_cell_volume 656.2947
_cod_original_formula_sum 'Ge1 K4 O4'
_cod_database_code 7222589

loop_
_symmetry_equiv_pos_as_xyz
x,y,z
-x,y+1/2,-z+1/2
-x,-y,-z
x,-y-1/2,z-1/2

loop_
_atom_site_label
_atom_site_type_symbol
_atom_site_fract_x
_atom_site_fract_y
_atom_site_fract_z
_atom_site_occupancy
_atom_site_U_iso_or_equiv
O1 O-2 0.1295 0.1693 0.4785 1 0.0
K3 K+1 0.4428 0.4051 0.3049 1 0.0
O2 O-2 0.2005 0.5285 0.3584 1 0.0
Ge1 Ge+4 0.25385 0.1318 0.00384 1 0.0
K4 K+1 0.0604 0.1745 0.1932 1 0.0
K2 K+1 0.1346 0.6565 0.1066 1 0.0
K1 K+1 0.6603 0.3893 0.0873 1 0.0
O3 O-2 0.4163 0.2507 0.035 1 0.0
O4 O-2 0.2736 0.516 0.6503 1 0.0
